data_1540918
loop_
_publ_author_name
'Schoenberg, N.'

_publ_section_title
;
 An X-ray investigation on ternary phases in the Ta-Me-N systems (Me= Ti,
 Cr, Mn, Fe, Co, Ni)
;
_journal_name_full 'Acta Chemica Scandinavica (1-27,1973-42,1988)'
_journal_page_first 213
_journal_page_last 220
_journal_volume 8
_journal_year 1954
_chemical_formula_sum 'Co2 Ta4'
_chemical_name_systematic 'Co2 Ta4 N5'
_space_group_IT_number 189
_symmetry_space_group_name_Hall 'P -6 -2'
_symmetry_space_group_name_H-M 'P -6 2 m'
_cell_angle_alpha 90
_cell_angle_beta 90
_cell_angle_gamma 120
_cell_formula_units_Z 2
_cell_length_a 5.161
_cell_length_b 5.161
_cell_length_c 10.3
_cell_volume 237.594
_citation_journal_id_ASTM ACSAA4
_cod_data_source_file Schoenberg_ACSAA4_1954_418.cif
_cod_data_source_block Co2Ta4
_cod_database_code 1540918

loop_
_symmetry_equiv_pos_as_xyz
x,y,z
-x+y,-x,-z
-y,x-y,z
x,y,-z
-x+y,-x,z
-y,x-y,-z
y,x,z
x-y,-y,-z
-x,-x+y,z
y,x,-z
x-y,-y,z
-x,-x+y,-z

loop_
_atom_site_label
_atom_site_type_symbol
_atom_site_fract_x
_atom_site_fract_y
_atom_site_fract_z
_atom_site_occupancy
_atom_site_U_iso_or_equiv
Ta2 Ta 0.333 0 0 1 0.0
Ta3 Ta 0.667 0 0.5 1 0.0
Ta1 Ta 0 0 0.25 1 0.0
Co1 Co 0.3333 0.6667 0.25 1 0.0
